data_1545225
loop_
_publ_author_name
'Katamura, Tomohiro'
'Shimizu, Tomoaki'
'Mutoh, Yuichiro'
'Saito, Shinichi'

_publ_section_title
;
 Synthesis of Tricyclic Benzazocines by Aza-Prins Reaction.
;
_journal_issue 1
_journal_name_full 'Organic letters'
_journal_page_first 266
_journal_page_last 269
_journal_paper_doi 10.1021/acs.orglett.6b03577
_journal_volume 19
_journal_year 2017
_chemical_formula_sum 'C20 H23 N O2'
_chemical_formula_weight 309.39
_space_group_crystal_system monoclinic
_space_group_IT_number 14
_space_group_name_Hall '-P 2yn'
_space_group_name_H-M_alt 'P 1 21/n 1'
_symmetry_cell_setting monoclinic
_symmetry_space_group_name_Hall '-P 2yn'
_symmetry_space_group_name_H-M 'P 1 21/n 1'
_atom_sites_solution_hydrogens geom
_audit_creation_method SHELXL-2014/7
_cell_angle_alpha 90
_cell_angle_beta 110.207(4)
_cell_angle_gamma 90
_cell_formula_units_Z 4
_cell_length_a 10.584(4)
_cell_length_b 14.302(5)
_cell_length_c 11.308(4)
_cell_measurement_reflns_used 1415
_cell_measurement_temperature 100(2)
_cell_measurement_theta_max 26.08
_cell_measurement_theta_min 2.27
_cell_volume 1606.4(10)
_computing_cell_refinement 'Bruker SAINT'
_computing_data_collection 'Bruker APEX2'
_computing_data_reduction 'Bruker SAINT'
_computing_molecular_graphics 'Yadokari-XG 2009 (Wakita Nemoto et al., 2009)'
_computing_publication_material 'Yadokari-XG 2009 (Wakita,Nemoto et al., 2009)'
_computing_structure_refinement 'SHELXL-2014/7 (Sheldrick, 2014)'
_computing_structure_solution 'SHELXT (Sheldrick, 2015)'
_diffrn_ambient_temperature 100(2)
_diffrn_measured_fraction_theta_full 0.998
_diffrn_measured_fraction_theta_max 0.977
_diffrn_measurement_device_type 'Bruker APEX-II CCD'
_diffrn_measurement_method '\f and \w scans'
_diffrn_radiation_type MoK\a
_diffrn_radiation_wavelength 0.71073
_diffrn_reflns_av_R_equivalents 0.0508
_diffrn_reflns_av_unetI/netI 0.0761
_diffrn_reflns_Laue_measured_fraction_full 0.998
_diffrn_reflns_Laue_measured_fraction_max 0.977
_diffrn_reflns_limit_h_max 13
_diffrn_reflns_limit_h_min -13
_diffrn_reflns_limit_k_max 18
_diffrn_reflns_limit_k_min -10
_diffrn_reflns_limit_l_max 13
_diffrn_reflns_limit_l_min -14
_diffrn_reflns_number 8784
_diffrn_reflns_point_group_measured_fraction_full 0.998
_diffrn_reflns_point_group_measured_fraction_max 0.977
_diffrn_reflns_theta_full 25.242
_diffrn_reflns_theta_max 27.497
_diffrn_reflns_theta_min 2.274
_exptl_absorpt_coefficient_mu 0.082
_exptl_absorpt_correction_T_max 0.993
_exptl_absorpt_correction_T_min 0.531
_exptl_absorpt_correction_type multi-scan
_exptl_absorpt_process_details 'SADABS 2015/4'
_exptl_crystal_colour colourless
_exptl_crystal_density_diffrn 1.279
_exptl_crystal_description prism
_exptl_crystal_F_000 664
_exptl_crystal_size_max 0.194
_exptl_crystal_size_mid 0.087
_exptl_crystal_size_min 0.086
_refine_diff_density_max 0.457
_refine_diff_density_min -0.274
_refine_diff_density_rms 0.069
_refine_ls_extinction_method none
_refine_ls_goodness_of_fit_ref 1.037
_refine_ls_hydrogen_treatment constr
_refine_ls_matrix_type full
_refine_ls_number_parameters 210
_refine_ls_number_reflns 3614
_refine_ls_number_restraints 0
_refine_ls_restrained_S_all 1.037
_refine_ls_R_factor_all 0.1068
_refine_ls_R_factor_gt 0.0660
_refine_ls_shift/su_max 0.001
_refine_ls_shift/su_mean 0.000
_refine_ls_structure_factor_coef Fsqd
_refine_ls_weighting_details 'w=1/[\s^2^(Fo^2^)+(0.1065P)^2^+0.2251P] where P=(Fo^2^+2Fc^2^)/3'
_refine_ls_weighting_scheme calc
_refine_ls_wR_factor_gt 0.1693
_refine_ls_wR_factor_ref 0.2020
_reflns_Friedel_coverage 0.000
_reflns_number_gt 2325
_reflns_number_total 3614
_reflns_threshold_expression 'I > 2\s(I)'
_cod_data_source_file ol6b03577_si_004.cif
_cod_data_source_block 5_TK-5-45-2
_cod_depositor_comments
;
The following automatic conversions were performed:

'_symmetry_cell_setting' value 'Monoclinic' changed to 'monoclinic'
according to
/usr/data/users/saulius/crontab/automatic-downloads/current/ACS/lib/dictionaries/cif_core.dic
dictionary named 'cif_core.dic' version 2.4.2 from 2011-04-26.

Automatic conversion script
Id: cif_fix_values 4268 2015-11-12 08:31:59Z antanas 
;
_cod_original_cell_volume 1606.3(10)
_cod_original_sg_symbol_H-M P2(1)/n
_cod_database_code 1545225
_shelx_shelxl_version_number 2014/7
_shelx_space_group_comment
;
The symmetry employed for this shelxl refinement is uniquely defined
by the following loop, which should always be used as a source of
symmetry information in preference to the above space-group names.
They are only intended as comments.
;
_shelx_estimated_absorpt_t_min 0.985
_shelx_estimated_absorpt_t_max 0.993

loop_
_space_group_symop_operation_xyz
'x, y, z'
'-x+1/2, y+1/2, -z+1/2'
'-x, -y, -z'
'x-1/2, -y-1/2, z-1/2'

loop_
_atom_site_label
_atom_site_type_symbol
_atom_site_fract_x
_atom_site_fract_y
_atom_site_fract_z
_atom_site_U_iso_or_equiv
_atom_site_adp_type
_atom_site_occupancy
_atom_site_site_symmetry_order
_atom_site_calc_flag
_atom_site_refinement_flags_posn
_atom_site_refinement_flags_adp
N1 N 0.6440(2) 0.76202(13) 0.81660(18) 0.0232(5) Uani 1 1 d . .
C1 C 0.5716(3) 0.71304(17) 0.8892(2) 0.0277(6) Uani 1 1 d . .
H1 H 0.5674 0.7543 0.9580 0.033 Uiso 1 1 calc R U
H1A H 0.6226 0.6562 0.9280 0.033 Uiso 1 1 calc R U
C2 C 0.4288(3) 0.68503(17) 0.8078(2) 0.0295(6) Uani 1 1 d . .
H2 H 0.3734 0.7421 0.7809 0.035 Uiso 1 1 calc R U
H2A H 0.3888 0.6468 0.8588 0.035 Uiso 1 1 calc R U
C3 C 0.4248(2) 0.62874(16) 0.6894(2) 0.0255(6) Uani 1 1 d . .
H3 H 0.3305 0.6336 0.6285 0.031 Uiso 1 1 calc R U
C4 C 0.5162(2) 0.67405(16) 0.6240(2) 0.0238(5) Uani 1 1 d . .
H4 H 0.5280 0.6286 0.5614 0.029 Uiso 1 1 calc R U
C5 C 0.6545(2) 0.69732(16) 0.7190(2) 0.0241(5) Uani 1 1 d . .
H5 H 0.6993 0.6390 0.7594 0.029 Uiso 1 1 calc R U
H5A H 0.7106 0.7261 0.6746 0.029 Uiso 1 1 calc R U
C6 C 0.4571(3) 0.76463(16) 0.5547(2) 0.0260(6) Uani 1 1 d . .
H6 H 0.4950 0.7754 0.4872 0.031 Uiso 1 1 calc R U
H6A H 0.3585 0.7570 0.5143 0.031 Uiso 1 1 calc R U
C7 C 0.4847(2) 0.84970(16) 0.6395(2) 0.0222(5) Uani 1 1 d . .
C8 C 0.4199(2) 0.93440(16) 0.5922(2) 0.0231(5) Uani 1 1 d . .
H8 H 0.3592 0.9372 0.5077 0.028 Uiso 1 1 calc R U
C9 C 0.4428(2) 1.01371(15) 0.6662(2) 0.0212(5) Uani 1 1 d . .
C10 C 0.5338(2) 1.01085(16) 0.7908(2) 0.0205(5) Uani 1 1 d . .
C11 C 0.5999(2) 0.92789(15) 0.8376(2) 0.0229(5) Uani 1 1 d . .
H11 H 0.6626 0.9256 0.9213 0.027 Uiso 1 1 calc R U
C12 C 0.5747(2) 0.84689(16) 0.7619(2) 0.0218(5) Uani 1 1 d . .
O1 O 0.38142(17) 1.09832(11) 0.62683(16) 0.0266(4) Uani 1 1 d . .
C13 C 0.2802(3) 1.10098(18) 0.5040(2) 0.0313(6) Uani 1 1 d . .
H13 H 0.3208 1.0852 0.4406 0.047 Uiso 1 1 calc R U
H13A H 0.2413 1.1639 0.4875 0.047 Uiso 1 1 calc R U
H13B H 0.2093 1.0556 0.4998 0.047 Uiso 1 1 calc R U
O2 O 0.55213(18) 1.09371(11) 0.85605(16) 0.0284(4) Uani 1 1 d . .
C14 C 0.6473(3) 1.09390(18) 0.9811(2) 0.0323(6) Uani 1 1 d . .
H14 H 0.6189 1.0493 1.0327 0.048 Uiso 1 1 calc R U
H14A H 0.6525 1.1567 1.0171 0.048 Uiso 1 1 calc R U
H14B H 0.7360 1.0759 0.9793 0.048 Uiso 1 1 calc R U
C15 C 0.4516(2) 0.52428(17) 0.7184(2) 0.0255(6) Uani 1 1 d . .
C16 C 0.3654(3) 0.47539(17) 0.7673(2) 0.0290(6) Uani 1 1 d . .
H16 H 0.2977 0.5087 0.7872 0.035 Uiso 1 1 calc R U
C17 C 0.3769(3) 0.37983(18) 0.7871(2) 0.0309(6) Uani 1 1 d . .
H17 H 0.3178 0.3488 0.8211 0.037 Uiso 1 1 calc R U
C18 C 0.4735(3) 0.32897(18) 0.7578(2) 0.0313(6) Uani 1 1 d . .
H18 H 0.4793 0.2631 0.7689 0.038 Uiso 1 1 calc R U
C19 C 0.5625(3) 0.37616(17) 0.7117(2) 0.0277(6) Uani 1 1 d . .
H19 H 0.6310 0.3426 0.6933 0.033 Uiso 1 1 calc R U
C20 C 0.5506(3) 0.47226(17) 0.6929(2) 0.0275(6) Uani 1 1 d . .
H20 H 0.6118 0.5035 0.6616 0.033 Uiso 1 1 calc R U

loop_
_atom_site_aniso_label
_atom_site_aniso_U_11
_atom_site_aniso_U_22
_atom_site_aniso_U_33
_atom_site_aniso_U_23
_atom_site_aniso_U_13
_atom_site_aniso_U_12
N1 0.0269(11) 0.0171(10) 0.0249(11) 0.0015(8) 0.0082(9) 0.0030(8)
C1 0.0393(15) 0.0205(13) 0.0256(13) 0.0040(9) 0.0142(11) 0.0054(10)
C2 0.0383(15) 0.0214(13) 0.0377(15) 0.0009(10) 0.0245(13) -0.0005(10)
C3 0.0266(13) 0.0209(12) 0.0296(14) 0.0003(10) 0.0105(11) 0.0008(9)
C4 0.0306(14) 0.0194(12) 0.0247(13) -0.0016(9) 0.0137(11) 0.0004(9)
C5 0.0299(13) 0.0188(12) 0.0260(13) 0.0000(9) 0.0127(11) 0.0028(9)
C6 0.0311(14) 0.0221(13) 0.0249(13) -0.0016(9) 0.0097(11) 0.0001(9)
C7 0.0248(13) 0.0186(12) 0.0245(13) 0.0005(9) 0.0100(10) 0.0005(9)
C8 0.0240(13) 0.0243(13) 0.0197(12) 0.0019(9) 0.0060(10) 0.0026(9)
C9 0.0243(13) 0.0177(12) 0.0252(13) 0.0053(9) 0.0130(10) 0.0041(9)
C10 0.0264(13) 0.0156(11) 0.0218(12) -0.0010(9) 0.0111(10) -0.0018(9)
C11 0.0232(13) 0.0206(12) 0.0237(13) 0.0039(9) 0.0065(10) -0.0001(9)
C12 0.0236(13) 0.0174(12) 0.0249(13) 0.0040(9) 0.0090(10) 0.0011(9)
O1 0.0333(10) 0.0194(9) 0.0280(10) 0.0068(7) 0.0115(8) 0.0073(7)
C13 0.0368(15) 0.0308(14) 0.0290(14) 0.0136(11) 0.0148(12) 0.0127(11)
O2 0.0398(11) 0.0189(9) 0.0256(10) -0.0020(7) 0.0102(8) 0.0027(7)
C14 0.0415(16) 0.0300(14) 0.0254(14) -0.0071(11) 0.0115(12) -0.0046(11)
C15 0.0303(14) 0.0197(13) 0.0270(13) -0.0012(9) 0.0103(11) -0.0010(9)
C16 0.0348(15) 0.0248(13) 0.0303(14) -0.0040(10) 0.0152(12) -0.0034(10)
C17 0.0411(16) 0.0267(14) 0.0245(14) 0.0008(10) 0.0106(12) -0.0093(11)
C18 0.0438(16) 0.0177(13) 0.0271(14) 0.0008(9) 0.0054(12) -0.0040(10)
C19 0.0328(14) 0.0218(13) 0.0251(13) -0.0027(10) 0.0056(11) 0.0043(10)
C20 0.0327(15) 0.0207(13) 0.0330(15) -0.0017(10) 0.0162(12) -0.0005(10)

loop_
_atom_type_symbol
_atom_type_description
_atom_type_scat_dispersion_real
_atom_type_scat_dispersion_imag
_atom_type_scat_source
C C 0.0033 0.0016 'International Tables Vol C Tables 4.2.6.8 and 6.1.1.4'
H H 0.0000 0.0000 'International Tables Vol C Tables 4.2.6.8 and 6.1.1.4'
N N 0.0061 0.0033 'International Tables Vol C Tables 4.2.6.8 and 6.1.1.4'
O O 0.0106 0.0060 'International Tables Vol C Tables 4.2.6.8 and 6.1.1.4'

loop_
_geom_angle_atom_site_label_1
_geom_angle_atom_site_label_2
_geom_angle_atom_site_label_3
_geom_angle
C12 N1 C5 111.47(18)
C12 N1 C1 110.62(18)
C5 N1 C1 107.80(18)
N1 C1 C2 112.63(19)
N1 C1 H1 109.1
C2 C1 H1 109.1
N1 C1 H1A 109.1
C2 C1 H1A 109.1
H1 C1 H1A 107.8
C1 C2 C3 112.5(2)
C1 C2 H2 109.1
C3 C2 H2 109.1
C1 C2 H2A 109.1
C3 C2 H2A 109.1
H2 C2 H2A 107.8
C15 C3 C4 114.18(19)
C15 C3 C2 111.9(2)
C4 C3 C2 111.1(2)
C15 C3 H3 106.3
C4 C3 H3 106.3
C2 C3 H3 106.3
C5 C4 C6 107.42(19)
C5 C4 C3 111.2(2)
C6 C4 C3 112.7(2)
C5 C4 H4 108.5
C6 C4 H4 108.5
C3 C4 H4 108.5
N1 C5 C4 111.28(19)
N1 C5 H5 109.4
C4 C5 H5 109.4
N1 C5 H5A 109.4
C4 C5 H5A 109.4
H5 C5 H5A 108.0
C7 C6 C4 113.6(2)
C7 C6 H6 108.8
C4 C6 H6 108.8
C7 C6 H6A 108.8
C4 C6 H6A 108.8
H6 C6 H6A 107.7
C12 C7 C8 118.9(2)
C12 C7 C6 121.7(2)
C8 C7 C6 119.3(2)
C9 C8 C7 121.2(2)
C9 C8 H8 119.4
C7 C8 H8 119.4
O1 C9 C8 124.3(2)
O1 C9 C10 115.74(19)
C8 C9 C10 120.0(2)
O2 C10 C11 125.0(2)
O2 C10 C9 115.70(19)
C11 C10 C9 119.2(2)
C10 C11 C12 120.4(2)
C10 C11 H11 119.8
C12 C11 H11 119.8
C7 C12 C11 120.3(2)
C7 C12 N1 121.7(2)
C11 C12 N1 118.0(2)
C9 O1 C13 116.72(18)
O1 C13 H13 109.5
O1 C13 H13A 109.5
H13 C13 H13A 109.5
O1 C13 H13B 109.5
H13 C13 H13B 109.5
H13A C13 H13B 109.5
C10 O2 C14 117.05(18)
O2 C14 H14 109.5
O2 C14 H14A 109.5
H14 C14 H14A 109.5
O2 C14 H14B 109.5
H14 C14 H14B 109.5
H14A C14 H14B 109.5
C20 C15 C16 116.9(2)
C20 C15 C3 124.9(2)
C16 C15 C3 118.1(2)
C17 C16 C15 121.5(2)
C17 C16 H16 119.3
C15 C16 H16 119.3
C16 C17 C18 120.7(2)
C16 C17 H17 119.6
C18 C17 H17 119.6
C17 C18 C19 118.9(2)
C17 C18 H18 120.5
C19 C18 H18 120.5
C20 C19 C18 119.9(2)
C20 C19 H19 120.1
C18 C19 H19 120.1
C19 C20 C15 122.1(2)
C19 C20 H20 119.0
C15 C20 H20 119.0

loop_
_geom_bond_atom_site_label_1
_geom_bond_atom_site_label_2
_geom_bond_distance
N1 C12 1.443(3)
N1 C5 1.473(3)
N1 C1 1.479(3)
C1 C2 1.526(4)
C1 H1 0.9900
C1 H1A 0.9900
C2 C3 1.550(3)
C2 H2 0.9900
C2 H2A 0.9900
C3 C15 1.535(3)
C3 C4 1.548(3)
C3 H3 1.0000
C4 C5 1.523(3)
C4 C6 1.531(3)
C4 H4 1.0000
C5 H5 0.9900
C5 H5A 0.9900
C6 C7 1.514(3)
C6 H6 0.9900
C6 H6A 0.9900
C7 C12 1.383(3)
C7 C8 1.404(3)
C8 C9 1.380(3)
C8 H8 0.9500
C9 O1 1.373(3)
C9 C10 1.406(3)
C10 O2 1.374(3)
C10 C11 1.386(3)
C11 C12 1.410(3)
C11 H11 0.9500
O1 C13 1.432(3)
C13 H13 0.9800
C13 H13A 0.9800
C13 H13B 0.9800
O2 C14 1.424(3)
C14 H14 0.9800
C14 H14A 0.9800
C14 H14B 0.9800
C15 C20 1.394(3)
C15 C16 1.405(3)
C16 C17 1.383(4)
C16 H16 0.9500
C17 C18 1.385(4)
C17 H17 0.9500
C18 C19 1.397(4)
C18 H18 0.9500
C19 C20 1.390(3)
C19 H19 0.9500
C20 H20 0.9500

loop_
_geom_torsion_atom_site_label_1
_geom_torsion_atom_site_label_2
_geom_torsion_atom_site_label_3
_geom_torsion_atom_site_label_4
_geom_torsion
C12 N1 C1 C2 60.6(2)
C5 N1 C1 C2 -61.5(2)
N1 C1 C2 C3 52.8(3)
C1 C2 C3 C15 84.1(2)
C1 C2 C3 C4 -44.8(3)
C15 C3 C4 C5 -80.0(2)
C2 C3 C4 C5 47.7(3)
C15 C3 C4 C6 159.3(2)
C2 C3 C4 C6 -73.0(3)
C12 N1 C5 C4 -56.9(2)
C1 N1 C5 C4 64.7(2)
C6 C4 C5 N1 64.7(2)
C3 C4 C5 N1 -59.0(2)
C5 C4 C6 C7 -39.9(3)
C3 C4 C6 C7 82.9(3)
C4 C6 C7 C12 10.8(3)
C4 C6 C7 C8 -170.7(2)
C12 C7 C8 C9 -1.1(4)
C6 C7 C8 C9 -179.7(2)
C7 C8 C9 O1 -178.9(2)
C7 C8 C9 C10 0.9(3)
O1 C9 C10 O2 -1.5(3)
C8 C9 C10 O2 178.6(2)
O1 C9 C10 C11 180.0(2)
C8 C9 C10 C11 0.1(3)
O2 C10 C11 C12 -179.3(2)
C9 C10 C11 C12 -0.9(3)
C8 C7 C12 C11 0.3(3)
C6 C7 C12 C11 178.8(2)
C8 C7 C12 N1 179.6(2)
C6 C7 C12 N1 -1.9(3)
C10 C11 C12 C7 0.7(3)
C10 C11 C12 N1 -178.6(2)
C5 N1 C12 C7 24.6(3)
C1 N1 C12 C7 -95.3(3)
C5 N1 C12 C11 -156.1(2)
C1 N1 C12 C11 83.9(2)
C8 C9 O1 C13 4.8(3)
C10 C9 O1 C13 -175.03(19)
C11 C10 O2 C14 0.5(3)
C9 C10 O2 C14 -177.9(2)
C4 C3 C15 C20 1.6(3)
C2 C3 C15 C20 -125.7(3)
C4 C3 C15 C16 -174.4(2)
C2 C3 C15 C16 58.3(3)
C20 C15 C16 C17 -1.1(4)
C3 C15 C16 C17 175.2(2)
C15 C16 C17 C18 -0.7(4)
C16 C17 C18 C19 2.1(4)
C17 C18 C19 C20 -1.7(3)
C18 C19 C20 C15 -0.1(4)
C16 C15 C20 C19 1.5(4)
C3 C15 C20 C19 -174.5(2)
